data_4314319
loop_
_publ_author_name
'Perumal Sekar'
'James A. Ibers'

_publ_section_title
;
 Synthesis and Characterization of HN(SPiPr2)(SePPh2) and
 [Te{N(SPiPr2)(SePPh2)}2]
;
_journal_name_full 'Inorganic Chemistry'
_journal_page_first 6294
_journal_page_last 6299
_journal_paper_doi 10.1021/ic030194u
_journal_volume 42
_journal_year 2003
_chemical_formula_sum 'C36 H48 N2 P4 S2 Se2 Te'
_chemical_formula_weight 982.28
_chemical_name_systematic
;
  ?
;
_space_group_IT_number 2
_symmetry_cell_setting triclinic
_symmetry_space_group_name_Hall '-P 1'
_symmetry_space_group_name_H-M 'P -1'
_atom_sites_solution_hydrogens geom
_atom_sites_solution_primary direct
_atom_sites_solution_secondary difmap
_audit_creation_method SHELXL-97
_cell_angle_alpha 101.9030(10)
_cell_angle_beta 115.4710(10)
_cell_angle_gamma 92.281(2)
_cell_formula_units_Z 1
_cell_length_a 9.8476(9)
_cell_length_b 10.3296(9)
_cell_length_c 11.3429(10)
_cell_measurement_temperature 153(2)
_cell_volume 1008.43(16)
_computing_structure_refinement 'SHELXL-97 (Sheldrick, 1997)'
_computing_structure_solution 'SHELXS-97 (Sheldrick, 1990)'
_diffrn_ambient_temperature 153(2)
_diffrn_measured_fraction_theta_full 0.902
_diffrn_measured_fraction_theta_max 0.902
_diffrn_radiation_monochromator graphite
_diffrn_radiation_source 'fine-focus sealed tube'
_diffrn_radiation_type MoK\a
_diffrn_radiation_wavelength 0.71073
_diffrn_reflns_av_R_equivalents 0.0360
_diffrn_reflns_av_sigmaI/netI 0.0464
_diffrn_reflns_limit_h_max 13
_diffrn_reflns_limit_h_min -12
_diffrn_reflns_limit_k_max 13
_diffrn_reflns_limit_k_min -13
_diffrn_reflns_limit_l_max 14
_diffrn_reflns_limit_l_min -14
_diffrn_reflns_number 11957
_diffrn_reflns_theta_full 28.82
_diffrn_reflns_theta_max 28.82
_diffrn_reflns_theta_min 2.05
_exptl_absorpt_coefficient_mu 2.833
_exptl_absorpt_correction_T_max 0.8892
_exptl_absorpt_correction_T_min 0.7547
_exptl_crystal_colour yellow-orange
_exptl_crystal_density_diffrn 1.617
_exptl_crystal_density_method 'not measured'
_exptl_crystal_description block
_exptl_crystal_F_000 490
_exptl_crystal_size_max 0.108
_exptl_crystal_size_mid 0.064
_exptl_crystal_size_min 0.050
_refine_diff_density_max 1.669
_refine_diff_density_min -0.520
_refine_diff_density_rms 0.125
_refine_ls_extinction_method none
_refine_ls_goodness_of_fit_ref 1.147
_refine_ls_hydrogen_treatment mixed
_refine_ls_matrix_type full
_refine_ls_number_parameters 214
_refine_ls_number_reflns 4751
_refine_ls_number_restraints 0
_refine_ls_restrained_S_all 1.147
_refine_ls_R_factor_all 0.0506
_refine_ls_R_factor_gt 0.0362
_refine_ls_shift/su_max 0.001
_refine_ls_shift/su_mean 0.000
_refine_ls_structure_factor_coef Fsqd
_refine_ls_weighting_details
; calc
  [1.00000+0.00000exp(0.00(sin\q/\l)^2^)]/
    [\s^2^(Fo^2^)+0.0000+0.0000*P+(0.0400P)^2^+0.0000sin\q/\l]
  where P = 1.00000Fo^2^ + 0.00000Fc^2^
;
_refine_ls_weighting_scheme calc
_refine_ls_wR_factor_gt 0.0840
_refine_ls_wR_factor_ref 0.0910
_reflns_number_gt 3761
_reflns_number_total 4751
_reflns_threshold_expression >2sigma(I)
_cod_data_source_file ic030194u_2.cif
_cod_data_source_block Te[N(SPiPr2)(SePPh2)]2
_cod_database_code 4314319

loop_
_symmetry_equiv_pos_as_xyz
'x, y, z'
'-x, -y, -z'

loop_
_atom_site_label
_atom_site_type_symbol
_atom_site_fract_x
_atom_site_fract_y
_atom_site_fract_z
_atom_site_U_iso_or_equiv
_atom_site_adp_type
_atom_site_occupancy
_atom_site_symmetry_multiplicity
_atom_site_calc_flag
_atom_site_refinement_flags
_atom_site_disorder_assembly
_atom_site_disorder_group
Te Te 0.0000 0.5000 0.5000 0.02046(9) Uani 1 2 d S . .
Se1 Se -0.04033(3) 0.77124(3) 0.55853(3) 0.02343(10) Uani 1 1 d . . .
S1 S 0.22149(9) 0.56325(8) 0.43784(8) 0.02435(18) Uani 1 1 d . . .
P1 P 0.37147(9) 0.70417(8) 0.60615(8) 0.02047(18) Uani 1 1 d . . .
P2 P 0.18295(9) 0.82707(8) 0.73297(8) 0.01873(17) Uani 1 1 d . . .
N1 N 0.3189(3) 0.7602(2) 0.7190(3) 0.0207(5) Uani 1 1 d . . .
C1 C 0.4223(4) 0.8351(3) 0.5402(3) 0.0253(7) Uani 1 1 d . . .
H1A H 0.4991 0.9058 0.6179 0.030 Uiso 1 1 calc R . .
C2 C 0.4948(4) 0.7787(4) 0.4468(4) 0.0354(9) Uani 1 1 d . . .
H2A H 0.5213 0.8504 0.4124 0.053 Uiso 1 1 calc R . .
H2B H 0.4221 0.7074 0.3711 0.053 Uiso 1 1 calc R . .
H2C H 0.5868 0.7425 0.4978 0.053 Uiso 1 1 calc R . .
C3 C 0.2828(4) 0.8990(3) 0.4655(3) 0.0301(8) Uani 1 1 d . . .
H3A H 0.3120 0.9691 0.4308 0.045 Uiso 1 1 calc R . .
H3B H 0.2421 0.9383 0.5277 0.045 Uiso 1 1 calc R . .
H3C H 0.2049 0.8306 0.3904 0.045 Uiso 1 1 calc R . .
C4 C 0.5421(4) 0.6324(3) 0.6925(4) 0.0306(8) Uani 1 1 d . . .
H4A H 0.5702 0.5818 0.6230 0.037 Uiso 1 1 calc R . .
C5 C 0.6773(4) 0.7384(4) 0.7930(4) 0.0431(10) Uani 1 1 d . . .
H5A H 0.7658 0.6946 0.8365 0.065 Uiso 1 1 calc R . .
H5B H 0.6519 0.7903 0.8616 0.065 Uiso 1 1 calc R . .
H5C H 0.7009 0.7982 0.7455 0.065 Uiso 1 1 calc R . .
C6 C 0.5049(5) 0.5329(4) 0.7607(4) 0.0395(9) Uani 1 1 d . . .
H6A H 0.5957 0.4934 0.8077 0.059 Uiso 1 1 calc R . .
H6B H 0.4237 0.4622 0.6925 0.059 Uiso 1 1 calc R . .
H6C H 0.4713 0.5794 0.8258 0.059 Uiso 1 1 calc R . .
C7 C 0.2299(4) 1.0073(3) 0.7787(3) 0.0200(6) Uani 1 1 d . . .
C8 C 0.3831(4) 1.0633(3) 0.8448(3) 0.0278(7) Uani 1 1 d . . .
H8A H 0.4597 1.0069 0.8648 0.033 Uiso 1 1 calc R . .
C9 C 0.4239(4) 1.2015(3) 0.8814(4) 0.0361(9) Uani 1 1 d . . .
H9A H 0.5282 1.2392 0.9271 0.043 Uiso 1 1 calc R . .
C10 C 0.3129(4) 1.2839(3) 0.8513(3) 0.0322(8) Uani 1 1 d . . .
H10A H 0.3411 1.3782 0.8764 0.039 Uiso 1 1 calc R . .
C11 C 0.1615(4) 1.2299(3) 0.7852(3) 0.0292(7) Uani 1 1 d . . .
H11A H 0.0852 1.2866 0.7635 0.035 Uiso 1 1 calc R . .
C12 C 0.1212(4) 1.0923(3) 0.7504(3) 0.0230(7) Uani 1 1 d . . .
H12A H 0.0166 1.0555 0.7060 0.028 Uiso 1 1 calc R . .
C13 C 0.1688(3) 0.7840(3) 0.8746(3) 0.0221(7) Uani 1 1 d . . .
C14 C 0.1528(4) 0.8774(4) 0.9729(4) 0.0323(8) Uani 1 1 d . . .
H14A H 0.1516 0.9682 0.9683 0.039 Uiso 1 1 calc R . .
C15 C 0.1385(5) 0.8394(4) 1.0786(4) 0.0410(10) Uani 1 1 d . . .
H15A H 0.1281 0.9040 1.1460 0.049 Uiso 1 1 calc R . .
C16 C 0.1395(4) 0.7070(4) 1.0847(4) 0.0403(9) Uani 1 1 d . . .
H16A H 0.1307 0.6812 1.1571 0.048 Uiso 1 1 calc R . .
C17 C 0.1532(4) 0.6121(4) 0.9869(3) 0.0326(8) Uani 1 1 d . . .
H17A H 0.1514 0.5211 0.9908 0.039 Uiso 1 1 calc R . .
C18 C 0.1698(4) 0.6501(3) 0.8829(3) 0.0263(7) Uani 1 1 d . . .
H18A H 0.1818 0.5851 0.8167 0.032 Uiso 1 1 calc R . .

loop_
_atom_site_aniso_label
_atom_site_aniso_U_11
_atom_site_aniso_U_22
_atom_site_aniso_U_33
_atom_site_aniso_U_23
_atom_site_aniso_U_13
_atom_site_aniso_U_12
Te 0.01878(16) 0.02068(16) 0.01854(15) 0.00073(11) 0.00737(12) -0.00027(11)
Se1 0.02083(18) 0.02173(18) 0.02187(18) 0.00196(13) 0.00581(14) 0.00248(13)
S1 0.0234(4) 0.0249(4) 0.0237(4) -0.0023(3) 0.0138(4) -0.0022(3)
P1 0.0191(4) 0.0201(4) 0.0220(4) 0.0017(3) 0.0106(3) 0.0022(3)
P2 0.0197(4) 0.0180(4) 0.0181(4) 0.0026(3) 0.0090(3) 0.0023(3)
N1 0.0209(13) 0.0207(13) 0.0183(13) 0.0013(10) 0.0083(11) 0.0032(11)
C1 0.0248(17) 0.0257(17) 0.0234(17) 0.0008(13) 0.0118(14) -0.0016(13)
C2 0.035(2) 0.040(2) 0.035(2) 0.0013(16) 0.0223(18) -0.0032(16)
C3 0.0338(19) 0.0311(19) 0.0292(18) 0.0104(15) 0.0164(16) 0.0034(15)
C4 0.0248(17) 0.0337(19) 0.0313(19) 0.0030(15) 0.0123(16) 0.0116(15)
C5 0.029(2) 0.053(3) 0.040(2) 0.0064(19) 0.0098(18) 0.0087(18)
C6 0.044(2) 0.034(2) 0.033(2) 0.0075(16) 0.0099(18) 0.0174(18)
C7 0.0228(16) 0.0215(16) 0.0154(15) 0.0038(12) 0.0085(13) 0.0040(13)
C8 0.0262(18) 0.0230(17) 0.0290(18) 0.0030(14) 0.0092(15) 0.0029(14)
C9 0.031(2) 0.0283(19) 0.036(2) 0.0019(16) 0.0071(17) -0.0062(15)
C10 0.043(2) 0.0201(17) 0.0290(19) 0.0049(14) 0.0131(17) 0.0015(15)
C11 0.035(2) 0.0244(17) 0.0295(18) 0.0100(14) 0.0136(16) 0.0090(15)
C12 0.0196(16) 0.0188(15) 0.0307(18) 0.0035(13) 0.0126(14) 0.0027(12)
C13 0.0186(15) 0.0255(16) 0.0201(16) 0.0040(13) 0.0078(13) 0.0012(13)
C14 0.042(2) 0.0320(19) 0.0296(19) 0.0070(15) 0.0220(17) 0.0124(16)
C15 0.053(3) 0.051(3) 0.031(2) 0.0096(18) 0.029(2) 0.016(2)
C16 0.041(2) 0.056(3) 0.029(2) 0.0191(18) 0.0179(18) 0.0025(19)
C17 0.0318(19) 0.0327(19) 0.0258(18) 0.0102(15) 0.0055(16) -0.0035(15)
C18 0.0257(17) 0.0258(17) 0.0206(16) 0.0014(13) 0.0065(14) -0.0013(14)

loop_
_atom_type_symbol
_atom_type_description
_atom_type_scat_dispersion_real
_atom_type_scat_dispersion_imag
_atom_type_scat_source
C C 0.0033 0.0016 'International Tables Vol C Tables 4.2.6.8 and 6.1.1.4'
H H 0.0000 0.0000 'International Tables Vol C Tables 4.2.6.8 and 6.1.1.4'
N N 0.0061 0.0033 'International Tables Vol C Tables 4.2.6.8 and 6.1.1.4'
P P 0.1023 0.0942 'International Tables Vol C Tables 4.2.6.8 and 6.1.1.4'
S S 0.1246 0.1234 'International Tables Vol C Tables 4.2.6.8 and 6.1.1.4'
Se Se -0.0929 2.2259 'International Tables Vol C Tables 4.2.6.8 and 6.1.1.4'
Te Te -0.5308 1.6751 'International Tables Vol C Tables 4.2.6.8 and 6.1.1.4'

loop_
_geom_angle_atom_site_label_1
_geom_angle_atom_site_label_2
_geom_angle_atom_site_label_3
_geom_angle
_geom_angle_site_symmetry_1
_geom_angle_site_symmetry_3
_geom_angle_publ_flag
S1 Te S1 180.0 . 2_566 ?
S1 Te Se1 91.231(19) . . ?
S1 Te Se1 88.769(19) 2_566 . ?
S1 Te Se1 88.769(19) . 2_566 ?
S1 Te Se1 91.231(19) 2_566 2_566 ?
Se1 Te Se1 180.0 . 2_566 ?
P2 Se1 Te 92.86(2) . . ?
P1 S1 Te 103.50(4) . . ?
N1 P1 C4 104.55(15) . . ?
N1 P1 C1 112.89(14) . . ?
C4 P1 C1 108.03(16) . . ?
N1 P1 S1 117.74(10) . . ?
C4 P1 S1 108.98(12) . . ?
C1 P1 S1 104.36(11) . . ?
N1 P2 C7 109.76(14) . . ?
N1 P2 C13 106.90(14) . . ?
C7 P2 C13 105.90(14) . . ?
N1 P2 Se1 117.08(10) . . ?
C7 P2 Se1 108.26(10) . . ?
C13 P2 Se1 108.39(10) . . ?
P2 N1 P1 139.40(17) . . ?
C3 C1 C2 110.8(3) . . ?
C3 C1 P1 110.5(2) . . ?
C2 C1 P1 110.7(2) . . ?
C6 C4 C5 111.5(3) . . ?
C6 C4 P1 108.5(2) . . ?
C5 C4 P1 112.8(2) . . ?
C12 C7 C8 118.4(3) . . ?
C12 C7 P2 123.1(2) . . ?
C8 C7 P2 118.5(2) . . ?
C9 C8 C7 120.2(3) . . ?
C10 C9 C8 120.1(3) . . ?
C11 C10 C9 120.2(3) . . ?
C10 C11 C12 119.5(3) . . ?
C7 C12 C11 121.5(3) . . ?
C14 C13 C18 118.8(3) . . ?
C14 C13 P2 122.4(3) . . ?
C18 C13 P2 118.7(2) . . ?
C13 C14 C15 120.6(3) . . ?
C16 C15 C14 119.6(3) . . ?
C17 C16 C15 120.7(3) . . ?
C16 C17 C18 119.8(3) . . ?
C17 C18 C13 120.5(3) . . ?

loop_
_geom_bond_atom_site_label_1
_geom_bond_atom_site_label_2
_geom_bond_distance
_geom_bond_site_symmetry_2
_geom_bond_publ_flag
Te S1 2.6609(8) . ?
Te S1 2.6609(8) 2_566 ?
Te Se1 2.8278(4) . ?
Te Se1 2.8278(4) 2_566 ?
Se1 P2 2.1837(9) . ?
S1 P1 2.0499(11) . ?
P1 N1 1.591(3) . ?
P1 C4 1.821(3) . ?
P1 C1 1.824(3) . ?
P2 N1 1.583(3) . ?
P2 C7 1.809(3) . ?
P2 C13 1.811(3) . ?
C1 C3 1.531(5) . ?
C1 C2 1.549(4) . ?
C4 C6 1.527(5) . ?
C4 C5 1.528(5) . ?
C7 C12 1.384(4) . ?
C7 C8 1.398(4) . ?
C8 C9 1.392(5) . ?
C9 C10 1.382(5) . ?
C10 C11 1.377(5) . ?
C11 C12 1.387(4) . ?
C13 C14 1.385(4) . ?
C13 C18 1.405(4) . ?
C14 C15 1.395(5) . ?
C15 C16 1.384(5) . ?
C16 C17 1.378(5) . ?
C17 C18 1.387(5) . ?
